data_2012645
loop_
_publ_author_name
'Rabis, Annegrit'
'Ziemer, Burkhard'
'Wulff-Molder, Dirk'
'Meisel, Manfred'
'Beck, Sebastian'

_publ_section_title
;
 Triorganophosphine--dithiomonometaphosphoryl halides
;
_journal_issue 4
_journal_name_full 'Acta Crystallographica Section C'
_journal_page_first o247
_journal_page_last o250
_journal_paper_doi 10.1107/S0108270102004080
_journal_volume 58
_journal_year 2002
_chemical_formula_moiety 'C9 H21 Cl P2 S2'
_chemical_formula_sum 'C9 H21 Cl P2 S2'
_chemical_formula_weight 290.77
_chemical_name_systematic
;
Tris-n-propylphosphine-dithiomonometaphosphoryl chloride
;
_chemical_temperature_decomposition 324
_space_group_IT_number 165
_symmetry_cell_setting trigonal
_symmetry_space_group_name_Hall '-P 3 2"c'
_symmetry_space_group_name_H-M 'P -3 c 1'
_atom_sites_solution_hydrogens geom
_atom_sites_solution_primary direct
_atom_sites_solution_secondary difmap
_audit_creation_method SHELXL97
_cell_angle_alpha 90
_cell_angle_beta 90
_cell_angle_gamma 120
_cell_formula_units_Z 4
_cell_length_a 11.413(3)
_cell_length_b 11.413(4)
_cell_length_c 13.566(3)
_cell_measurement_reflns_used 5000
_cell_measurement_temperature 180(2)
_cell_measurement_theta_max 25.0
_cell_measurement_theta_min 2.5
_cell_volume 1530.3(8)
_computing_cell_refinement IPDS
_computing_data_collection 'IPDS (Stoe & Cie, 1996)'
_computing_data_reduction IPDS
_computing_molecular_graphics 'DIAMOND (Brandenburg, 1996)'
_computing_publication_material SHELXL97
_computing_structure_refinement 'SHELXL97 (Sheldrick, 1997)'
_computing_structure_solution 'SHELXS86 (Sheldrick, 1990)'
_diffrn_ambient_temperature 180(2)
_diffrn_detector_area_resol_mean 6.667
_diffrn_measured_fraction_theta_full 0.992
_diffrn_measured_fraction_theta_max 0.992
_diffrn_measurement_device 'Stoe IPDS'
_diffrn_measurement_method \f
_diffrn_radiation_monochromator graphite
_diffrn_radiation_source 'fine-focus sealed X-ray tube'
_diffrn_radiation_type MoK\a
_diffrn_radiation_wavelength 0.71073
_diffrn_reflns_av_R_equivalents 0.056
_diffrn_reflns_av_sigmaI/netI 0.023
_diffrn_reflns_limit_h_max 14
_diffrn_reflns_limit_h_min -13
_diffrn_reflns_limit_k_max 13
_diffrn_reflns_limit_k_min -14
_diffrn_reflns_limit_l_max 16
_diffrn_reflns_limit_l_min -16
_diffrn_reflns_number 10448
_diffrn_reflns_theta_full 25.98
_diffrn_reflns_theta_max 25.99
_diffrn_reflns_theta_min 2.55
_diffrn_standards_decay_% 0.0
_diffrn_standards_interval_count 0
_diffrn_standards_interval_time 0
_diffrn_standards_number 0
_exptl_absorpt_coefficient_mu 0.700
_exptl_absorpt_correction_T_max 0.848
_exptl_absorpt_correction_T_min 0.777
_exptl_absorpt_correction_type numerical
_exptl_absorpt_process_details
;
[XRED (Stoe & Cie, 1996) and XSHAPE (Stoe & Cie, 1996) based on HABITUS
(Herrendorf, 1993)]
;
_exptl_crystal_colour colourless
_exptl_crystal_density_diffrn 1.262
_exptl_crystal_density_meas ?
_exptl_crystal_density_method 'not measured'
_exptl_crystal_description block
_exptl_crystal_F_000 616
_exptl_crystal_size_max 0.68
_exptl_crystal_size_mid 0.40
_exptl_crystal_size_min 0.28
_refine_diff_density_max 0.30
_refine_diff_density_min -0.18
_refine_ls_extinction_method none
_refine_ls_goodness_of_fit_ref 1.101
_refine_ls_hydrogen_treatment constr
_refine_ls_matrix_type full
_refine_ls_number_parameters 48
_refine_ls_number_reflns 1000
_refine_ls_number_restraints 2
_refine_ls_restrained_S_all 1.115
_refine_ls_R_factor_all 0.022
_refine_ls_R_factor_gt 0.022
_refine_ls_shift/su_max 0.002
_refine_ls_shift/su_mean 0.001
_refine_ls_structure_factor_coef Fsqd
_refine_ls_weighting_details 'w = 1/[\s^2^(Fo^2^)+(0.0313P)^2^+0.2298P] where P=(Fo^2^+2Fc^2^)/3'
_refine_ls_weighting_scheme calc
_refine_ls_wR_factor_gt 0.053
_refine_ls_wR_factor_ref 0.054
_reflns_number_gt 987
_reflns_number_total 1001
_reflns_threshold_expression I>2\s(I)
_cod_data_source_file ln1136.cif
_cod_data_source_block II
_cod_depositor_comments
;
The following automatic conversions were performed:
'_symmetry_cell_setting' value 'Trigonal' changed to 'trigonal' according
to '/home/saulius/struct/CIF-dictionaries/cif_core.dic' dictionary named
'cif_core.dic' version 2.4.1 from 2010-06-29.

Automatic conversion script
Id: cif_fix_enum 1527 2010-12-29 10:47:43Z saulius 

The following automatic conversions were performed:

'_chemical_melting_point' tag was changed to
'_chemical_temperature_decomposition' since the value had been '324
(decomp.)'. The value '324 (decomp.)' was changed to '324'.

Automatic conversion script
Id: cif_fix_values 1646 2011-03-28 12:23:43Z adriana 

The following automatic conversions were performed:

'_chemical_melting_point' tag was changed to
'_chemical_temperature_decomposition' since the value had been '324
(decomp.)'. The value '324 (decomp.)' was changed to
'324'.

'_symmetry_cell_setting' value 'Trigonal' changed to
'trigonal' according to
/home/saulius/struct/CIF-dictionaries/cif_core.dic dictionary named
'cif_core.dic' version 2.4.1 from 2010-06-29.

Automatic conversion script
Id: cif_fix_values 1715 2011-07-08 13:25:40Z adriana 

The following automatic conversions were performed:

'_exptl_crystal_density_meas' value 'not measured' was changed to '?'
- the value is perceived as not measured.

Automatic conversion script
Id: cif_fix_values 3008 2015-01-20 13:52:24Z robertas 
;
_cod_database_code 2012645

loop_
_symmetry_equiv_pos_as_xyz
'x, y, z'
'-y, x-y, z'
'-x+y, -x, z'
'-x+y, y, z+1/2'
'x, x-y, z+1/2'
'-y, -x, z+1/2'
'-x, -y, -z'
'y, -x+y, -z'
'x-y, x, -z'
'x-y, -y, -z-1/2'
'-x, -x+y, -z-1/2'
'y, x, -z-1/2'

loop_
_atom_site_aniso_label
_atom_site_aniso_U_11
_atom_site_aniso_U_22
_atom_site_aniso_U_33
_atom_site_aniso_U_12
_atom_site_aniso_U_13
_atom_site_aniso_U_23
C1 0.0205(7) 0.0184(7) 0.0214(7) 0.0067(5) 0.0038(5) 0.0021(5)
C2 0.0319(8) 0.0223(7) 0.0412(9) 0.0142(7) 0.0066(7) 0.0042(7)
C3 0.0498(11) 0.0242(8) 0.064(2) 0.0146(8) 0.0115(10) 0.0138(9)
P1 0.0173(2) 0.0173(2) 0.0164(3) 0.00866(9) 0.000 0.000
P2 0.0333(2) 0.0333(2) 0.0153(3) 0.01664(11) 0.000 0.000
S1 0.0201(8) 0.0373(10) 0.022(2) 0.0024(7) 0.0013(8) 0.0008(10)
Cl1 0.0201(8) 0.0373(10) 0.022(2) 0.0024(7) 0.0013(8) 0.0008(10)

loop_
_atom_site_label
_atom_site_fract_x
_atom_site_fract_y
_atom_site_fract_z
_atom_site_U_iso_or_equiv
_atom_site_thermal_displace_type
_atom_site_calc_flag
_atom_site_refinement_flags
_atom_site_occupancy
_atom_site_disorder_group
_atom_site_type_symbol
C1 0.79078(15) 0.49784(15) 0.65083(11) 0.0215(3) Uani d . 1 . C
H1A 0.87961 0.52214 0.68000 0.026 Uiso calc R 1 . H
H1B 0.79849 0.49136 0.57859 0.026 Uiso calc R 1 . H
C2 0.7617(2) 0.6123(2) 0.67198(14) 0.0315(4) Uani d . 1 . C
H2A 0.6720 0.5886 0.64473 0.038 Uiso calc R 1 . H
H2B 0.7591 0.6238 0.74413 0.038 Uiso calc R 1 . H
C3 0.8691(2) 0.7438(2) 0.6266(2) 0.0477(5) Uani d . 1 . C
H3A 0.8493 0.8160 0.6421 0.057 Uiso calc R 1 . H
H3B 0.8697 0.7333 0.5550 0.057 Uiso calc R 1 . H
H3C 0.9579 0.7671 0.6535 0.057 Uiso calc R 1 . H
P1 0.6667 0.3333 0.69654(4) 0.01700(14) Uani d S 1 . P
P2 0.6667 0.3333 0.86057(5) 0.0273(2) Uani d SD 1 . P
S1 0.8512(6) 0.4661(8) 0.9020(5) 0.0319(6) Uani d PD 0.66667 . S
Cl1 0.8609(12) 0.4746(16) 0.8906(10) 0.0319(6) Uani d PD 0.33333 . Cl

loop_
_atom_type_symbol
_atom_type_description
_atom_type_scat_dispersion_real
_atom_type_scat_dispersion_imag
_atom_type_scat_source
C C 0.0033 0.0016 'International Tables Vol C Tables 4.2.6.8 and 6.1.1.4'
H H 0.0000 0.0000 'International Tables Vol C Tables 4.2.6.8 and 6.1.1.4'
P P 0.1023 0.0942 'International Tables Vol C Tables 4.2.6.8 and 6.1.1.4'
S S 0.1246 0.1234 'International Tables Vol C Tables 4.2.6.8 and 6.1.1.4'
Cl Cl 0.1484 0.1585 'International Tables Vol C Tables 4.2.6.8 and 6.1.1.4'

loop_
_geom_angle_atom_site_label_1
_geom_angle_atom_site_label_2
_geom_angle_atom_site_label_3
_geom_angle_site_symmetry_1
_geom_angle_site_symmetry_3
_geom_angle
_geom_angle_publ_flag
C2 C1 P1 . . 115.60(11) ?
C2 C1 H1A . . 108.38 ?
P1 C1 H1A . . 108.38 ?
C2 C1 H1B . . 108.38 ?
P1 C1 H1B . . 108.38 ?
H1A C1 H1B . . 107.4 ?
C3 C2 C1 . . 110.89(15) ?
C3 C2 H2A . . 109.46 ?
C1 C2 H2A . . 109.46 ?
C3 C2 H2B . . 109.46 ?
C1 C2 H2B . . 109.46 ?
H2A C2 H2B . . 108.0 ?
C2 C3 H3A . . 109.47 ?
C2 C3 H3B . . 109.47 ?
H3A C3 H3B . . 109.5 ?
C2 C3 H3C . . 109.47 ?
H3A C3 H3C . . 109.5 ?
H3B C3 H3C . . 109.5 ?
C1 P1 C1 . 2_655 108.84(5) y
C1 P1 P2 . . 110.10(5) y
S1 P2 S1 . 2_655 112.2(2) y
S1 P2 Cl1 2_655 . 113.9(8) y
S1 P2 Cl1 . 2_655 114.8(8) y
Cl1 P2 Cl1 . 2_655 116.1(3) y
S1 P2 P1 . . 106.6(2) y
Cl1 P2 P1 . . 101.6(4) y

loop_
_geom_bond_atom_site_label_1
_geom_bond_atom_site_label_2
_geom_bond_site_symmetry_2
_geom_bond_distance
_geom_bond_publ_flag
C1 C2 . 1.528(2) ?
C1 P1 . 1.805(2) y
C1 H1A . 0.99 ?
C1 H1B . 0.99 ?
C2 C3 . 1.514(2) ?
C2 H2A . 0.99 ?
C2 H2B . 0.99 ?
C3 H3A . 0.98 ?
C3 H3B . 0.98 ?
C3 H3C . 0.98 ?
P1 P2 . 2.2253(10) y
P2 S1 . 1.964(6) y
P2 Cl1 . 2.026(12) y

loop_
_geom_torsion_atom_site_label_1
_geom_torsion_atom_site_label_2
_geom_torsion_atom_site_label_3
_geom_torsion_atom_site_label_4
_geom_torsion_site_symmetry_1
_geom_torsion_site_symmetry_4
_geom_torsion
P1 C1 C2 C3 . . -177.62(13)
C2 C1 P1 C1 . 3_665 172.64(10)
C2 C1 P1 C1 . 2_655 54.2(2)
C2 C1 P1 P2 . . -66.60(13)
C1 P1 P2 S1 3_665 . 90.6(3)
C1 P1 P2 S1 . . -29.4(3)
C1 P1 P2 S1 2_655 . -149.4(3)
C1 P1 P2 Cl1 . 3_665 -148.9(6)
C1 P1 P2 Cl1 3_665 . 91.1(6)
C1 P1 P2 Cl1 . . -28.9(6)
